data_2015387
loop_
_publ_author_name
'Wardell, James L.'
'Low, John N.'
'Glidewell, Christopher'

_publ_section_title
;
 2,4-Dinitrophenylhydrazine, redetermined at 120K: a three-dimensional
 framework built from N---H&#x00B7;&#x00B7;&#x00B7;O,
 N---H&#x00B7;&#x00B7;&#x00B7;(O)~2~,
 N---H&#x00B7;&#x00B7;&#x00B7;\p(arene) and
 C---H&#x00B7;&#x00B7;&#x00B7;O hydrogen bonds
;
_journal_coeditor_code SK3017
_journal_issue 6
_journal_name_full 'Acta Crystallographica Section C'
_journal_page_first o318
_journal_page_last o320
_journal_paper_doi 10.1107/S0108270106013114
_journal_volume 62
_journal_year 2006
_chemical_formula_iupac 'C6 H6 N4 O4'
_chemical_formula_moiety 'C6 H6 N4 O4'
_chemical_formula_sum 'C6 H6 N4 O4'
_chemical_formula_weight 198.15
_chemical_name_systematic
;
2,4-Dinitrophenylhydrazine
;
_space_group_IT_number 14
_symmetry_cell_setting monoclinic
_symmetry_space_group_name_Hall '-P 2ybc'
_symmetry_space_group_name_H-M 'P 1 21/c 1'
_atom_sites_solution_hydrogens geom
_atom_sites_solution_primary direct
_atom_sites_solution_secondary difmap
_cell_angle_alpha 90.00
_cell_angle_beta 98.372(3)
_cell_angle_gamma 90.00
_cell_formula_units_Z 4
_cell_length_a 4.7917(2)
_cell_length_b 11.5905(6)
_cell_length_c 14.0496(5)
_cell_measurement_reflns_used 1775
_cell_measurement_temperature 120(2)
_cell_measurement_theta_max 27.56
_cell_measurement_theta_min 2.93
_cell_volume 771.97(6)
_computing_cell_refinement 'DENZO (Otwinowski & Minor, 1997) and COLLECT)'
_computing_data_collection 'COLLECT (Nonius, 1999)'
_computing_data_reduction 'DENZO and COLLECT'
_computing_molecular_graphics 'PLATON (Spek, 2003)'
_computing_publication_material 'SHELXL97 and PRPKAPPA (Ferguson, 1999)'
_computing_structure_refinement 'OSCAIL and SHELXL97 (Sheldrick, 1997)'
_computing_structure_solution 'OSCAIL (McArdle, 2003) and SHELXS97 (Sheldrick, 1997)'
_diffrn_ambient_temperature 120(2)
_diffrn_detector_area_resol_mean 9.091
_diffrn_measured_fraction_theta_full 0.994
_diffrn_measured_fraction_theta_max 0.994
_diffrn_measurement_device_type 'Bruker Nonius KappaCCD area-detector'
_diffrn_measurement_method '\f and \w'
_diffrn_radiation_monochromator graphite
_diffrn_radiation_source 'Bruker Nonius FR591 rotating anode'
_diffrn_radiation_type 'Mo K\a'
_diffrn_radiation_wavelength 0.71073
_diffrn_reflns_av_R_equivalents 0.0308
_diffrn_reflns_av_sigmaI/netI 0.0529
_diffrn_reflns_limit_h_max 6
_diffrn_reflns_limit_h_min -6
_diffrn_reflns_limit_k_max 15
_diffrn_reflns_limit_k_min -15
_diffrn_reflns_limit_l_max 17
_diffrn_reflns_limit_l_min -18
_diffrn_reflns_number 12045
_diffrn_reflns_theta_full 27.56
_diffrn_reflns_theta_max 27.56
_diffrn_reflns_theta_min 2.93
_diffrn_standards_decay_% 0
_exptl_absorpt_coefficient_mu 0.146
_exptl_absorpt_correction_T_max 0.993
_exptl_absorpt_correction_T_min 0.961
_exptl_absorpt_correction_type multi-scan
_exptl_absorpt_process_details '(SADABS; Sheldrick, 2003)'
_exptl_crystal_colour orange
_exptl_crystal_density_diffrn 1.705
_exptl_crystal_density_method 'not measured'
_exptl_crystal_description plate
_exptl_crystal_F_000 408
_exptl_crystal_size_max 0.46
_exptl_crystal_size_mid 0.30
_exptl_crystal_size_min 0.05
_refine_diff_density_max 0.300
_refine_diff_density_min -0.321
_refine_ls_extinction_method none
_refine_ls_goodness_of_fit_ref 1.036
_refine_ls_hydrogen_treatment constr
_refine_ls_matrix_type full
_refine_ls_number_parameters 127
_refine_ls_number_reflns 1775
_refine_ls_number_restraints 0
_refine_ls_restrained_S_all 1.036
_refine_ls_R_factor_all 0.0980
_refine_ls_R_factor_gt 0.0523
_refine_ls_shift/su_max 0.000
_refine_ls_shift/su_mean 0.000
_refine_ls_structure_factor_coef Fsqd
_refine_ls_weighting_details 'w = 1/[\s^2^(Fo^2^)+(0.084P)^2^+0.0429P] where P=(Fo^2^+2Fc^2^)/3'
_refine_ls_weighting_scheme calc
_refine_ls_wR_factor_gt 0.1226
_refine_ls_wR_factor_ref 0.1432
_reflns_number_gt 1165
_reflns_number_total 1775
_reflns_threshold_expression I>2\s(I)
_cod_data_source_file sk3017.cif
_cod_data_source_block I
_cod_original_sg_symbol_H-M 'P 21/c'
_cod_database_code 2015387
_cod_database_fobs_code 2015387

loop_
_symmetry_equiv_pos_as_xyz
'x, y, z'
'-x, y+1/2, -z+1/2'
'-x, -y, -z'
'x, -y+1/2, z+1/2'

loop_
_atom_site_type_symbol
_atom_site_label
_atom_site_fract_x
_atom_site_fract_y
_atom_site_fract_z
_atom_site_U_iso_or_equiv
_atom_site_adp_type
_atom_site_calc_flag
_atom_site_refinement_flags
_atom_site_occupancy
O O21 0.7714(3) 0.38510(13) 0.26608(10) 0.0294(4) Uani d . 1
O O22 0.4354(3) 0.48759(13) 0.31092(11) 0.0312(4) Uani d . 1
O O41 0.0413(3) 0.39687(14) 0.59366(11) 0.0322(4) Uani d . 1
O O42 0.2072(3) 0.25219(14) 0.68243(10) 0.0348(4) Uani d . 1
N N1 0.8872(4) 0.18027(15) 0.33876(11) 0.0223(4) Uani d . 1
N N2 0.5923(4) 0.40231(15) 0.32000(11) 0.0240(5) Uani d . 1
N N4 0.1951(4) 0.31214(16) 0.60898(12) 0.0249(4) Uani d . 1
N N11 1.0180(4) 0.07058(15) 0.34824(12) 0.0268(4) Uani d . 1
C C1 0.7212(4) 0.21498(17) 0.40275(13) 0.0187(4) Uani d . 1
C C2 0.5699(4) 0.32132(17) 0.39589(13) 0.0190(5) Uani d . 1
C C3 0.3937(4) 0.35209(18) 0.46204(13) 0.0213(5) Uani d . 1
C C4 0.3720(4) 0.27957(17) 0.53799(13) 0.0208(5) Uani d . 1
C C5 0.5205(4) 0.17504(18) 0.54867(13) 0.0237(5) Uani d . 1
C C6 0.6891(5) 0.14360(18) 0.48299(14) 0.0237(5) Uani d . 1
H H1 0.9143 0.2259 0.2909 0.027 Uiso calc R 1
H H3 0.2900 0.4222 0.4549 0.026 Uiso calc R 1
H H5 0.5036 0.1261 0.6018 0.028 Uiso calc R 1
H H6 0.7876 0.0723 0.4909 0.028 Uiso calc R 1
H H11A 0.9208 0.0275 0.2950 0.032 Uiso d R 1
H H11B 1.2186 0.0905 0.3511 0.032 Uiso d R 1

loop_
_atom_site_aniso_label
_atom_site_aniso_U_11
_atom_site_aniso_U_22
_atom_site_aniso_U_33
_atom_site_aniso_U_12
_atom_site_aniso_U_13
_atom_site_aniso_U_23
C1 0.0172(10) 0.0211(11) 0.0176(9) -0.0039(8) 0.0019(8) -0.0033(7)
N1 0.0257(10) 0.0223(9) 0.0201(8) 0.0001(8) 0.0069(7) -0.0004(7)
N11 0.0268(10) 0.0270(10) 0.0267(9) 0.0036(8) 0.0044(7) -0.0042(7)
C2 0.0206(11) 0.0203(10) 0.0158(9) -0.0019(9) 0.0018(8) 0.0002(7)
N2 0.0251(10) 0.0238(10) 0.0231(9) -0.0041(8) 0.0031(8) 0.0000(7)
O21 0.0355(9) 0.0293(9) 0.0265(8) -0.0033(7) 0.0147(7) 0.0014(6)
O22 0.0330(9) 0.0267(9) 0.0333(9) 0.0042(7) 0.0025(7) 0.0063(7)
C3 0.0176(11) 0.0227(11) 0.0227(10) -0.0007(8) -0.0002(8) -0.0025(8)
C4 0.0196(11) 0.0241(11) 0.0197(10) -0.0017(9) 0.0063(8) -0.0035(8)
N4 0.0220(10) 0.0307(10) 0.0228(9) -0.0007(8) 0.0058(7) -0.0047(7)
O41 0.0250(9) 0.0380(10) 0.0350(9) 0.0077(7) 0.0083(7) -0.0059(7)
O42 0.0382(10) 0.0446(10) 0.0250(8) 0.0038(8) 0.0159(7) 0.0036(7)
C5 0.0286(12) 0.0237(11) 0.0194(10) -0.0026(9) 0.0052(9) 0.0002(8)
C6 0.0277(12) 0.0207(11) 0.0233(10) 0.0022(9) 0.0060(9) 0.0005(8)

loop_
_atom_type_symbol
_atom_type_description
_atom_type_scat_dispersion_real
_atom_type_scat_dispersion_imag
_atom_type_scat_source
C C 0.0033 0.0016 'International Tables Vol C Tables 4.2.6.8 and 6.1.1.4'
H H 0.0000 0.0000 'International Tables Vol C Tables 4.2.6.8 and 6.1.1.4'
N N 0.0061 0.0033 'International Tables Vol C Tables 4.2.6.8 and 6.1.1.4'
O O 0.0106 0.0060 'International Tables Vol C Tables 4.2.6.8 and 6.1.1.4'

loop_
_geom_angle_atom_site_label_1
_geom_angle_atom_site_label_2
_geom_angle_atom_site_label_3
_geom_angle
_geom_angle_publ_flag
N1 C1 C6 119.84(18) no
N1 C1 C2 123.87(17) no
C6 C1 C2 116.28(18) no
C1 N1 N11 120.17(16) no
C1 N1 H1 119.9 no
N11 N1 H1 119.9 no
N1 N11 H11A 103.6 no
N1 N11 H11B 102.1 no
H11A N11 H11B 120.9 no
C3 C2 C1 121.93(18) no
C3 C2 N2 116.55(18) no
C1 C2 N2 121.52(17) no
O22 N2 O21 121.96(16) no
O22 N2 C2 119.27(16) no
O21 N2 C2 118.76(17) no
C4 C3 C2 118.97(19) no
C4 C3 H3 120.5 no
C2 C3 H3 120.5 no
C3 C4 C5 121.13(18) no
C3 C4 N4 119.53(18) no
C5 C4 N4 119.33(17) no
O41 N4 O42 123.30(17) no
O41 N4 C4 118.93(17) no
O42 N4 C4 117.78(17) no
C6 C5 C4 120.05(19) no
C6 C5 H5 120.0 no
C4 C5 H5 120.0 no
C5 C6 C1 121.61(19) no
C5 C6 H6 119.2 no
C1 C6 H6 119.2 no

loop_
_geom_bond_atom_site_label_1
_geom_bond_atom_site_label_2
_geom_bond_distance
_geom_bond_publ_flag
C1 C2 1.426(3) y
C2 C3 1.390(3) y
C3 C4 1.374(3) y
C4 C5 1.402(3) y
C5 C6 1.361(3) y
C6 C1 1.425(3) y
C1 N1 1.346(2) y
C2 N2 1.436(2) y
N2 O21 1.241(2) y
N2 O22 1.237(2) y
C4 N4 1.450(2) y
N4 O41 1.228(2) y
N4 O42 1.238(2) y
N1 N11 1.415(2) y
N1 H1 0.88 no
N11 H11A 0.96 no
N11 H11B 0.98 no
C3 H3 0.95 no
C5 H5 0.95 no
C6 H6 0.95 no

loop_
_geom_hbond_atom_site_label_D
_geom_hbond_atom_site_label_H
_geom_hbond_atom_site_label_A
_geom_hbond_site_symmetry_A
_geom_hbond_distance_DH
_geom_hbond_distance_HA
_geom_hbond_distance_DA
_geom_hbond_angle_DHA
_geom_hbond_publ_flag
N1 H1 O21 . 0.88 1.98 2.612(2) 127 y
N1 H1 O42 4_654 0.88 2.23 2.961(2) 140 y
N11 H11A O21 2_745 0.96 2.45 2.948(2) 112 y
N11 H11A O22 2_645 0.96 2.15 3.038(2) 154 y
N11 H11B Cg1 1_655 0.98 2.80 3.509(2) 129 y
C5 H5 O21 4_555 0.95 2.48 3.193(2) 132 y

loop_
_geom_torsion_atom_site_label_1
_geom_torsion_atom_site_label_2
_geom_torsion_atom_site_label_3
_geom_torsion_atom_site_label_4
_geom_torsion
_geom_torsion_publ_flag
C6 C1 N1 N11 3.2(3) no
C2 C1 N1 N11 -176.64(18) y
N1 C1 C2 C3 177.92(18) no
C6 C1 C2 C3 -2.0(3) no
N1 C1 C2 N2 -2.1(3) no
C6 C1 C2 N2 177.98(17) no
C3 C2 N2 O22 -7.6(3) no
C1 C2 N2 O22 172.50(17) no
C3 C2 N2 O21 171.62(17) no
C1 C2 N2 O21 -8.3(3) y
C1 C2 C3 C4 2.1(3) no
N2 C2 C3 C4 -177.81(18) no
C2 C3 C4 C5 -1.0(3) no
C2 C3 C4 N4 178.29(17) no
C3 C4 N4 O41 8.9(3) y
C5 C4 N4 O41 -171.84(18) no
C3 C4 N4 O42 -171.26(18) no
C5 C4 N4 O42 8.0(3) no
C3 C4 C5 C6 -0.3(3) no
N4 C4 C5 C6 -179.54(18) no
C4 C5 C6 C1 0.4(3) no
N1 C1 C6 C5 -179.21(19) no
C2 C1 C6 C5 0.7(3) no

loop_
_cod_related_entry_id
_cod_related_entry_database
_cod_related_entry_code
1 ChemSpider 3001507
